data_1539501
loop_
_publ_author_name
'Springthorpe, A.J.'
'Harrison, J.G.'

_publ_section_title
;
 Mg Si P2: a new member of the II IV V2 family of semiconducting compounds
;
_journal_name_full 'Nature (London)'
_journal_page_first 977
_journal_page_last 977
_journal_paper_doi 10.1038/222977a0
_journal_volume 222
_journal_year 1969
_chemical_formula_sum 'Mg P2 Si'
_chemical_name_systematic 'Mg Si P2'
_space_group_IT_number 122
_symmetry_space_group_name_Hall 'I -4 2bw'
_symmetry_space_group_name_H-M 'I -4 2 d'
_cell_angle_alpha 90
_cell_angle_beta 90
_cell_angle_gamma 90
_cell_formula_units_Z 4
_cell_length_a 5.721
_cell_length_b 5.721
_cell_length_c 10.095
_cell_volume 330.408
_citation_journal_id_ASTM NATUAS
_cod_data_source_file Springthorpe_NATUAS_1969_552.cif
_cod_data_source_block Mg1P2Si1
_cod_original_cell_volume 330.4078
_cod_original_formula_sum 'Mg1 P2 Si1'
_cod_database_code 1539501

loop_
_symmetry_equiv_pos_as_xyz
x,y,z
y,-x,-z
-x,-y,z
-y,x,-z
x,-y+1/2,-z+1/4
-y+1/2,-x,z+3/4
-x,y+1/2,-z+1/4
y+1/2,x,z+3/4
x+1/2,y+1/2,z+1/2
y+1/2,-x+1/2,-z+1/2
-x+1/2,-y+1/2,z+1/2
-y+1/2,x+1/2,-z+1/2
x+1/2,-y+1,-z+3/4
-y+1,-x+1/2,z+5/4
-x+1/2,y+1,-z+3/4
y+1,x+1/2,z+5/4

loop_
_atom_site_label
_atom_site_type_symbol
_atom_site_fract_x
_atom_site_fract_y
_atom_site_fract_z
_atom_site_occupancy
_atom_site_U_iso_or_equiv
P1 P 0.27 0.25 0.125 1 0.0
Mg1 Mg 0 0 0.5 1 0.0
Si1 Si 0 0 0 1 0.0
